data_7119815
loop_
_publ_author_name
'Liu, Wenbo'
'Pan, Houhe'
'Wang, Ziqian'
'Wang, Kang'
'Qi, Dongdong'
'Jiang, Jianzhuang'

_publ_section_title
;
 Sandwich rare earth complexes simultaneously involving aromatic
 phthalocyanine and antiaromatic hemiporphyrazine ligands showing a
 predominantly aromatic nature.
;
_journal_issue 26
_journal_name_full 'Chemical communications (Cambridge, England)'
_journal_page_first 3765
_journal_page_last 3768
_journal_paper_doi 10.1039/c7cc01279a
_journal_volume 53
_journal_year 2017
_chemical_formula_sum 'C60 H38 Eu N16 O2'
_chemical_formula_weight 1167.02
_chemical_name_systematic
; 
 ? 
;
_space_group_IT_number 14
_symmetry_cell_setting monoclinic
_symmetry_space_group_name_Hall '-P 2ybc'
_symmetry_space_group_name_H-M 'P 1 21/c 1'
_atom_sites_solution_hydrogens geom
_atom_sites_solution_primary direct
_atom_sites_solution_secondary difmap
_audit_creation_method SHELXL-97
_audit_update_record
;
2016-05-18 deposited with the CCDC.
2017-03-13 downloaded from the CCDC.
;
_cell_angle_alpha 90.00
_cell_angle_beta 100.792(2)
_cell_angle_gamma 90.00
_cell_formula_units_Z 4
_cell_length_a 9.4769(2)
_cell_length_b 24.0061(4)
_cell_length_c 21.6073(3)
_cell_measurement_reflns_used 7129
_cell_measurement_temperature 150.0
_cell_measurement_theta_max 66.8897
_cell_measurement_theta_min 3.6794
_cell_volume 4828.79(15)
_computing_cell_refinement 'Bruker FRAMBO'
_computing_data_collection 'Bruker FRAMBO'
_computing_data_reduction 'Bruker SAINT'
_computing_molecular_graphics 'Bruker SHELXTL'
_computing_publication_material 'Bruker SHELXTL'
_computing_structure_refinement 'SHELXL-97 (Sheldrick, 1997)'
_computing_structure_solution 'SHELXS-97 (Sheldrick, 1990)'
_diffrn_ambient_temperature 150.0
_diffrn_measured_fraction_theta_full 0.995
_diffrn_measured_fraction_theta_max 0.995
_diffrn_measurement_device_type 'Xcalibur, Eos, Gemini'
_diffrn_measurement_method 'phi and omega scans'
_diffrn_radiation_monochromator graphite
_diffrn_radiation_source 'fine-focus sealed tube'
_diffrn_radiation_type CuK\a
_diffrn_radiation_wavelength 1.54178
_diffrn_reflns_av_R_equivalents 0.0273
_diffrn_reflns_av_sigmaI/netI 0.0396
_diffrn_reflns_limit_h_max 10
_diffrn_reflns_limit_h_min -10
_diffrn_reflns_limit_k_max 27
_diffrn_reflns_limit_k_min -27
_diffrn_reflns_limit_l_max 10
_diffrn_reflns_limit_l_min -24
_diffrn_reflns_number 13941
_diffrn_reflns_theta_full 62.49
_diffrn_reflns_theta_max 62.49
_diffrn_reflns_theta_min 3.68
_exptl_absorpt_coefficient_mu 9.841
_exptl_absorpt_correction_T_max 1.00000
_exptl_absorpt_correction_T_min 0.44331
_exptl_absorpt_correction_type multi-scan
_exptl_crystal_colour blue
_exptl_crystal_density_diffrn 1.605
_exptl_crystal_density_method 'not measured'
_exptl_crystal_description block
_exptl_crystal_F_000 2356
_refine_diff_density_max 1.057
_refine_diff_density_min -0.715
_refine_diff_density_rms 0.078
_refine_ls_extinction_method none
_refine_ls_goodness_of_fit_ref 1.020
_refine_ls_hydrogen_treatment mixed
_refine_ls_matrix_type full
_refine_ls_number_parameters 716
_refine_ls_number_reflns 7651
_refine_ls_number_restraints 0
_refine_ls_restrained_S_all 1.020
_refine_ls_R_factor_all 0.0450
_refine_ls_R_factor_gt 0.0386
_refine_ls_shift/su_max 0.000
_refine_ls_shift/su_mean 0.000
_refine_ls_structure_factor_coef Fsqd
_refine_ls_weighting_details 'calc w=1/[\s^2^(Fo^2^)+(0.0638P)^2^+4.3950P] where P=(Fo^2^+2Fc^2^)/3'
_refine_ls_weighting_scheme calc
_refine_ls_wR_factor_gt 0.0997
_refine_ls_wR_factor_ref 0.1038
_reflns_number_gt 6871
_reflns_number_total 7651
_reflns_threshold_expression >2sigma(I)
_cod_data_source_file c7cc01279a2.cif
_cod_data_source_block 160513a
_cod_depositor_comments 'Adding full bibliography for 7119815--7119816.cif.'
_cod_database_code 7119815

loop_
_symmetry_equiv_pos_as_xyz
'x, y, z'
'-x, y+1/2, -z+1/2'
'-x, -y, -z'
'x, -y-1/2, z-1/2'

loop_
_atom_site_label
_atom_site_type_symbol
_atom_site_fract_x
_atom_site_fract_y
_atom_site_fract_z
_atom_site_U_iso_or_equiv
_atom_site_adp_type
_atom_site_occupancy
_atom_site_symmetry_multiplicity
_atom_site_calc_flag
_atom_site_refinement_flags
Eu1 Eu 0.24099(2) 0.605985(9) 0.270315(9) 0.02047(9) Uani 1 1 d .
N16 N 0.1800(4) 0.60735(13) 0.43501(16) 0.0282(7) Uani 1 1 d .
N2 N 0.5906(3) 0.61194(13) 0.38638(15) 0.0257(7) Uani 1 1 d .
N7 N 0.1905(3) 0.70233(13) 0.23660(15) 0.0246(7) Uani 1 1 d .
N6 N 0.1209(4) 0.69007(13) 0.12314(15) 0.0275(7) Uani 1 1 d .
C5 C 0.3462(4) 0.48945(16) 0.37103(19) 0.0270(8) Uani 1 1 d .
N11 N 0.2177(4) 0.50995(14) 0.23771(15) 0.0293(7) Uani 1 1 d .
C34 C 0.3278(4) 0.71640(16) 0.36818(17) 0.0236(8) Uani 1 1 d .
N8 N 0.2249(3) 0.74965(13) 0.33792(15) 0.0254(7) Uani 1 1 d .
N9 N 0.2828(3) 0.54050(13) 0.37084(15) 0.0246(7) Uani 1 1 d .
N14 N -0.1267(4) 0.66456(16) 0.24879(16) 0.0341(8) Uani 1 1 d .
N4 N 0.4990(4) 0.55674(13) 0.17065(16) 0.0286(7) Uani 1 1 d .
N10 N 0.3909(4) 0.46558(14) 0.31874(16) 0.0299(7) Uani 1 1 d .
C26 C 0.3276(5) 0.47418(16) 0.26060(19) 0.0298(9) Uani 1 1 d .
N12 N 0.0728(4) 0.52118(15) 0.13275(16) 0.0372(9) Uani 1 1 d .
N13 N -0.0144(4) 0.59479(15) 0.19434(16) 0.0325(8) Uani 1 1 d .
C14 C -0.1218(5) 0.63053(19) 0.19622(19) 0.0330(9) Uani 1 1 d .
C19 C 0.1743(5) 0.49919(18) 0.17395(19) 0.0348(10) Uani 1 1 d .
C43 C 0.5506(4) 0.56002(16) 0.23191(19) 0.0264(8) Uani 1 1 d .
C18 C -0.0241(5) 0.56210(18) 0.14222(19) 0.0344(10) Uani 1 1 d .
C6 C 0.0899(4) 0.63422(17) 0.39398(19) 0.0285(9) Uani 1 1 d .
C27 C 0.1184(4) 0.71643(16) 0.17717(18) 0.0256(8) Uani 1 1 d .
C36 C 0.4045(4) 0.72957(17) 0.43112(18) 0.0270(8) Uani 1 1 d .
N1 N 0.3817(3) 0.66887(13) 0.34675(14) 0.0235(7) Uani 1 1 d .
C10 C 0.0118(5) 0.70896(19) 0.4687(2) 0.0353(10) Uani 1 1 d .
H10 H 0.0761 0.6984 0.5047 0.042 Uiso 1 1 calc R
C28 C 0.0351(4) 0.76726(16) 0.18103(19) 0.0274(8) Uani 1 1 d .
C13 C -0.1835(5) 0.7407(2) 0.3590(2) 0.0430(11) Uani 1 1 d .
H13 H -0.2470 0.7515 0.3228 0.052 Uiso 1 1 calc R
C29 C -0.0588(5) 0.79783(17) 0.1365(2) 0.0325(9) Uani 1 1 d .
H29 H -0.0741 0.7885 0.0940 0.039 Uiso 1 1 calc R
N3 N 0.4964(3) 0.59016(13) 0.27677(15) 0.0241(7) Uani 1 1 d .
C57 C 0.2208(5) 0.62088(17) 0.05944(19) 0.0293(9) Uani 1 1 d .
C35 C 0.4965(4) 0.65233(15) 0.39112(17) 0.0236(8) Uani 1 1 d .
C4 C 0.2470(4) 0.55659(17) 0.42615(18) 0.0261(8) Uani 1 1 d .
C38 C 0.6075(5) 0.69038(18) 0.50307(19) 0.0323(9) Uani 1 1 d .
H38 H 0.6798 0.6639 0.5128 0.039 Uiso 1 1 calc R
C58 C 0.1644(4) 0.74315(16) 0.27720(17) 0.0240(8) Uani 1 1 d .
C7 C -0.0557(4) 0.66036(18) 0.30840(19) 0.0294(9) Uani 1 1 d .
C42 C 0.5924(4) 0.58492(16) 0.33271(18) 0.0246(8) Uani 1 1 d .
C44 C 0.6818(5) 0.53089(16) 0.2616(2) 0.0306(9) Uani 1 1 d .
C50 C 0.3871(4) 0.58616(16) 0.14155(19) 0.0269(8) Uani 1 1 d .
C51 C 0.2082(4) 0.64687(16) 0.11911(18) 0.0266(8) Uani 1 1 d .
C56 C 0.1427(5) 0.62473(19) -0.0017(2) 0.0361(10) Uani 1 1 d .
H56 H 0.0647 0.6488 -0.0112 0.043 Uiso 1 1 calc R
C8 C -0.0888(5) 0.69729(19) 0.3582(2) 0.0330(9) Uani 1 1 d .
C37 C 0.5118(4) 0.68906(16) 0.44590(18) 0.0260(8) Uani 1 1 d .
C45 C 0.7725(5) 0.49472(19) 0.2381(2) 0.0391(10) Uani 1 1 d .
H45 H 0.7555 0.4845 0.1959 0.047 Uiso 1 1 calc R
C25 C 0.3669(5) 0.44116(17) 0.2080(2) 0.0357(10) Uani 1 1 d .
C52 C 0.3365(5) 0.58392(16) 0.07335(19) 0.0295(9) Uani 1 1 d .
C49 C 0.7075(4) 0.54678(16) 0.3250(2) 0.0298(9) Uani 1 1 d .
C31 C -0.1048(5) 0.85740(18) 0.2209(2) 0.0360(10) Uani 1 1 d .
H31 H -0.1554 0.8871 0.2336 0.043 Uiso 1 1 calc R
N15 N 0.0493(4) 0.62438(14) 0.32872(15) 0.0279(7) Uani 1 1 d .
C30 C -0.1284(5) 0.84252(18) 0.1578(2) 0.0362(10) Uani 1 1 d .
H30 H -0.1929 0.8632 0.1289 0.043 Uiso 1 1 calc R
C2 C 0.3353(5) 0.47285(18) 0.4800(2) 0.0348(9) Uani 1 1 d .
H2 H 0.3509 0.4504 0.5157 0.042 Uiso 1 1 calc R
C41 C 0.3897(5) 0.77213(18) 0.4727(2) 0.0333(9) Uani 1 1 d .
H41 H 0.3191 0.7993 0.4626 0.040 Uiso 1 1 calc R
C1 C 0.3743(5) 0.45559(17) 0.4250(2) 0.0320(9) Uani 1 1 d .
H1 H 0.4195 0.4214 0.4234 0.038 Uiso 1 1 calc R
C15 C -0.2363(5) 0.6388(2) 0.1462(2) 0.0435(11) Uani 1 1 d .
H15 H -0.3068 0.6651 0.1488 0.052 Uiso 1 1 calc R
C47 C 0.9157(5) 0.48984(19) 0.3435(3) 0.0435(11) Uani 1 1 d .
H47 H 0.9945 0.4749 0.3706 0.052 Uiso 1 1 calc R
C23 C 0.4845(7) 0.3808(2) 0.1467(3) 0.0495(13) Uani 1 1 d .
H23 H 0.5575 0.3558 0.1431 0.059 Uiso 1 1 calc R
C55 C 0.1835(6) 0.5920(2) -0.0480(2) 0.0435(12) Uani 1 1 d .
H55 H 0.1307 0.5932 -0.0889 0.052 Uiso 1 1 calc R
C39 C 0.5916(5) 0.7326(2) 0.5453(2) 0.0397(10) Uani 1 1 d .
H39 H 0.6534 0.7342 0.5841 0.048 Uiso 1 1 calc R
C32 C -0.0069(4) 0.82864(17) 0.2652(2) 0.0320(9) Uani 1 1 d .
H32 H 0.0116 0.8393 0.3074 0.038 Uiso 1 1 calc R
C9 C 0.0071(4) 0.68182(18) 0.41195(19) 0.0310(9) Uani 1 1 d .
C46 C 0.8894(5) 0.47451(19) 0.2801(3) 0.0445(12) Uani 1 1 d .
H46 H 0.9521 0.4500 0.2657 0.053 Uiso 1 1 calc R
C3 C 0.2722(5) 0.52451(18) 0.48046(19) 0.0328(9) Uani 1 1 d .
H3 H 0.2465 0.5379 0.5172 0.039 Uiso 1 1 calc R
C53 C 0.3810(5) 0.55230(18) 0.0263(2) 0.0364(10) Uani 1 1 d .
H53 H 0.4603 0.5288 0.0352 0.044 Uiso 1 1 calc R
C22 C 0.3852(7) 0.3952(2) 0.0936(3) 0.0537(15) Uani 1 1 d .
H22 H 0.3924 0.3794 0.0550 0.064 Uiso 1 1 calc R
C54 C 0.3024(6) 0.5573(2) -0.0343(2) 0.0413(11) Uani 1 1 d .
H54 H 0.3300 0.5369 -0.0666 0.050 Uiso 1 1 calc R
C40 C 0.4847(5) 0.77268(19) 0.5301(2) 0.0382(10) Uani 1 1 d .
H40 H 0.4765 0.8005 0.5592 0.046 Uiso 1 1 calc R
C33 C 0.0623(4) 0.78345(17) 0.24433(18) 0.0272(8) Uani 1 1 d .
C20 C 0.2686(5) 0.45541(17) 0.1549(2) 0.0372(10) Uani 1 1 d .
C11 C -0.0832(6) 0.7525(2) 0.4695(2) 0.0438(11) Uani 1 1 d .
H11 H -0.0820 0.7720 0.5068 0.053 Uiso 1 1 calc R
C16 C -0.2421(6) 0.6071(2) 0.0929(2) 0.0496(13) Uani 1 1 d .
H16 H -0.3167 0.6118 0.0586 0.059 Uiso 1 1 calc R
C17 C -0.1367(6) 0.5684(2) 0.0909(2) 0.0464(12) Uani 1 1 d .
H17 H -0.1402 0.5463 0.0553 0.056 Uiso 1 1 calc R
N5 N 0.3039(4) 0.62272(14) 0.16743(14) 0.0251(7) Uani 1 1 d .
C48 C 0.8270(5) 0.52678(18) 0.3668(2) 0.0359(10) Uani 1 1 d .
H48 H 0.8461 0.5379 0.4088 0.043 Uiso 1 1 calc R
C24 C 0.4769(6) 0.40319(18) 0.2055(2) 0.0426(11) Uani 1 1 d .
H24 H 0.5422 0.3932 0.2415 0.051 Uiso 1 1 calc R
C21 C 0.2741(6) 0.43297(19) 0.0966(2) 0.0469(13) Uani 1 1 d .
H21 H 0.2071 0.4425 0.0610 0.056 Uiso 1 1 calc R
C12 C -0.1805(6) 0.7676(2) 0.4158(2) 0.0487(12) Uani 1 1 d .
H12 H -0.2449 0.7965 0.4180 0.058 Uiso 1 1 calc R
O1 O 0.4937(5) 0.35276(18) 0.3446(2) 0.0672(11) Uani 1 1 d .
H1A H 0.4700 0.3842 0.3318 0.101 Uiso 1 1 calc R
C59 C 0.6449(8) 0.3533(3) 0.3776(4) 0.089(2) Uani 1 1 d .
H59A H 0.6938 0.3843 0.3631 0.133 Uiso 1 1 calc R
H59B H 0.6908 0.3193 0.3691 0.133 Uiso 1 1 calc R
H59C H 0.6484 0.3567 0.4221 0.133 Uiso 1 1 calc R
O2 O 0.6465(4) 0.75338(19) 0.2122(2) 0.0646(11) Uani 1 1 d .
H2A H 0.6384 0.7846 0.1966 0.097 Uiso 1 1 calc R
C60 C 0.5154(6) 0.7363(3) 0.2248(3) 0.0700(18) Uani 1 1 d .
H60A H 0.5234 0.6989 0.2406 0.105 Uiso 1 1 calc R
H60B H 0.4444 0.7377 0.1868 0.105 Uiso 1 1 calc R
H60C H 0.4874 0.7605 0.2558 0.105 Uiso 1 1 calc R

loop_
_atom_site_aniso_label
_atom_site_aniso_U_11
_atom_site_aniso_U_22
_atom_site_aniso_U_33
_atom_site_aniso_U_23
_atom_site_aniso_U_13
_atom_site_aniso_U_12
Eu1 0.02626(14) 0.01940(13) 0.01573(13) -0.00071(8) 0.00385(9) -0.00244(8)
N16 0.0353(19) 0.0283(18) 0.0217(17) 0.0025(13) 0.0075(14) 0.0033(14)
N2 0.0276(17) 0.0245(16) 0.0232(17) 0.0009(13) 0.0004(13) -0.0006(13)
N7 0.0252(16) 0.0264(16) 0.0218(16) -0.0019(13) 0.0035(13) -0.0011(13)
N6 0.0367(18) 0.0243(17) 0.0210(16) -0.0009(13) 0.0039(13) -0.0053(14)
C5 0.030(2) 0.0246(19) 0.026(2) -0.0024(16) 0.0036(16) -0.0038(16)
N11 0.0398(19) 0.0279(18) 0.0211(17) -0.0023(13) 0.0078(14) -0.0079(15)
C34 0.0254(19) 0.0242(19) 0.0207(19) 0.0001(15) 0.0031(15) 0.0002(15)
N8 0.0310(17) 0.0233(16) 0.0215(16) -0.0031(13) 0.0035(13) 0.0004(13)
N9 0.0314(17) 0.0213(16) 0.0210(16) 0.0020(12) 0.0043(13) 0.0012(13)
N14 0.0272(17) 0.046(2) 0.0265(18) 0.0071(16) -0.0003(14) 0.0027(16)
N4 0.0396(19) 0.0214(16) 0.0284(18) -0.0029(14) 0.0154(15) -0.0044(14)
N10 0.0417(19) 0.0225(16) 0.0268(18) -0.0022(14) 0.0098(15) -0.0034(14)
C26 0.040(2) 0.0218(19) 0.030(2) -0.0038(16) 0.0132(18) -0.0087(17)
N12 0.053(2) 0.0330(19) 0.0249(18) -0.0011(15) 0.0063(16) -0.0147(17)
N13 0.042(2) 0.0355(19) 0.0209(17) 0.0035(14) 0.0070(15) -0.0097(16)
C14 0.032(2) 0.042(2) 0.025(2) 0.0034(18) 0.0044(17) -0.0102(19)
C19 0.051(3) 0.029(2) 0.025(2) -0.0038(17) 0.0080(19) -0.018(2)
C43 0.034(2) 0.0184(18) 0.029(2) 0.0011(16) 0.0125(17) -0.0011(16)
C18 0.046(2) 0.035(2) 0.021(2) 0.0016(17) 0.0019(17) -0.018(2)
C6 0.032(2) 0.030(2) 0.025(2) 0.0035(17) 0.0099(17) -0.0004(17)
C27 0.029(2) 0.026(2) 0.0211(19) 0.0019(16) 0.0023(15) -0.0013(16)
C36 0.029(2) 0.026(2) 0.024(2) 0.0014(16) 0.0035(16) 0.0001(16)
N1 0.0258(16) 0.0234(16) 0.0196(15) -0.0027(13) -0.0004(12) -0.0003(13)
C10 0.044(2) 0.034(2) 0.030(2) 0.0027(18) 0.0118(18) 0.0059(19)
C28 0.029(2) 0.0257(19) 0.026(2) 0.0011(16) 0.0012(16) -0.0026(16)
C13 0.038(2) 0.050(3) 0.041(3) 0.010(2) 0.006(2) 0.014(2)
C29 0.036(2) 0.031(2) 0.027(2) 0.0043(17) -0.0018(17) -0.0021(18)
N3 0.0283(17) 0.0223(15) 0.0240(17) 0.0013(13) 0.0112(13) 0.0000(13)
C57 0.042(2) 0.0244(19) 0.023(2) -0.0011(16) 0.0109(17) -0.0089(18)
C35 0.030(2) 0.0200(18) 0.0201(18) 0.0005(15) 0.0034(15) -0.0037(15)
C4 0.029(2) 0.027(2) 0.0213(19) -0.0023(16) 0.0027(15) -0.0003(16)
C38 0.035(2) 0.033(2) 0.027(2) -0.0010(17) -0.0007(17) 0.0062(18)
C58 0.0252(19) 0.0266(19) 0.0195(19) 0.0006(15) 0.0021(15) -0.0001(15)
C7 0.028(2) 0.035(2) 0.026(2) 0.0066(17) 0.0075(16) 0.0012(17)
C42 0.029(2) 0.0202(18) 0.024(2) 0.0036(15) 0.0051(16) 0.0009(15)
C44 0.035(2) 0.0204(19) 0.039(2) -0.0007(17) 0.0133(18) -0.0018(17)
C50 0.036(2) 0.0217(19) 0.025(2) -0.0008(16) 0.0105(17) -0.0051(17)
C51 0.034(2) 0.025(2) 0.0202(19) 0.0002(15) 0.0050(15) -0.0057(16)
C56 0.053(3) 0.031(2) 0.025(2) -0.0013(18) 0.0084(19) -0.010(2)
C8 0.031(2) 0.038(2) 0.031(2) 0.0082(18) 0.0096(17) 0.0005(18)
C37 0.029(2) 0.0239(19) 0.0244(19) -0.0006(16) 0.0031(15) 0.0006(16)
C45 0.041(3) 0.028(2) 0.052(3) -0.005(2) 0.021(2) 0.0016(18)
C25 0.059(3) 0.023(2) 0.029(2) -0.0030(17) 0.018(2) -0.0105(19)
C52 0.043(2) 0.024(2) 0.023(2) -0.0047(16) 0.0124(17) -0.0123(18)
C49 0.030(2) 0.0227(19) 0.038(2) 0.0000(17) 0.0108(17) -0.0011(16)
C31 0.035(2) 0.028(2) 0.042(3) -0.0020(18) -0.0026(19) 0.0044(18)
N15 0.0334(18) 0.0301(17) 0.0201(16) 0.0004(14) 0.0049(13) -0.0051(15)
C30 0.033(2) 0.032(2) 0.038(2) 0.0071(19) -0.0064(18) 0.0044(18)
C2 0.044(2) 0.031(2) 0.028(2) 0.0050(18) 0.0014(18) 0.0026(19)
C41 0.039(2) 0.030(2) 0.030(2) -0.0051(18) 0.0026(18) 0.0058(18)
C1 0.042(2) 0.0219(19) 0.031(2) 0.0008(16) 0.0027(18) 0.0014(17)
C15 0.033(2) 0.058(3) 0.035(2) 0.006(2) -0.0048(19) -0.008(2)
C47 0.037(2) 0.031(2) 0.064(3) 0.006(2) 0.011(2) 0.0050(19)
C23 0.077(4) 0.033(2) 0.048(3) -0.011(2) 0.034(3) -0.008(2)
C55 0.069(3) 0.038(2) 0.022(2) -0.0017(19) 0.007(2) -0.014(2)
C39 0.043(3) 0.043(3) 0.028(2) -0.0084(19) -0.0056(18) 0.003(2)
C32 0.037(2) 0.028(2) 0.028(2) -0.0035(17) -0.0010(17) 0.0026(18)
C9 0.032(2) 0.033(2) 0.029(2) 0.0051(18) 0.0090(17) 0.0025(18)
C46 0.041(3) 0.032(2) 0.066(3) -0.001(2) 0.022(2) 0.006(2)
C3 0.043(2) 0.036(2) 0.0189(19) 0.0014(17) 0.0051(17) 0.0038(19)
C53 0.052(3) 0.031(2) 0.030(2) -0.0077(18) 0.0158(19) -0.0092(19)
C22 0.097(4) 0.033(3) 0.041(3) -0.015(2) 0.038(3) -0.018(3)
C54 0.066(3) 0.037(2) 0.024(2) -0.0084(19) 0.016(2) -0.014(2)
C40 0.050(3) 0.036(2) 0.026(2) -0.0129(18) -0.0001(19) 0.006(2)
C33 0.029(2) 0.0255(19) 0.026(2) -0.0006(16) 0.0003(16) 0.0002(16)
C20 0.063(3) 0.023(2) 0.029(2) -0.0023(17) 0.017(2) -0.012(2)
C11 0.060(3) 0.039(3) 0.037(3) 0.002(2) 0.022(2) 0.011(2)
C16 0.046(3) 0.063(3) 0.031(3) 0.008(2) -0.012(2) -0.016(3)
C17 0.056(3) 0.053(3) 0.026(2) -0.001(2) -0.004(2) -0.022(3)
N5 0.0358(18) 0.0236(16) 0.0169(15) -0.0019(13) 0.0074(13) -0.0042(14)
C48 0.034(2) 0.030(2) 0.044(3) 0.0038(19) 0.0072(19) 0.0007(18)
C24 0.066(3) 0.027(2) 0.042(3) -0.0022(19) 0.027(2) -0.005(2)
C21 0.082(4) 0.031(2) 0.030(2) -0.0095(19) 0.019(2) -0.019(2)
C12 0.058(3) 0.045(3) 0.048(3) 0.004(2) 0.021(2) 0.018(2)
O1 0.085(3) 0.056(2) 0.061(3) -0.001(2) 0.013(2) 0.017(2)
C59 0.085(5) 0.070(5) 0.112(6) -0.007(4) 0.022(5) 0.015(4)
O2 0.057(2) 0.068(3) 0.068(3) 0.020(2) 0.0097(19) -0.008(2)
C60 0.054(3) 0.095(5) 0.059(4) 0.001(3) 0.009(3) -0.031(3)

loop_
_atom_type_symbol
_atom_type_description
_atom_type_scat_dispersion_real
_atom_type_scat_dispersion_imag
_atom_type_scat_source
C C 0.0181 0.0091 'International Tables Vol C Tables 4.2.6.8 and 6.1.1.4'
H H 0.0000 0.0000 'International Tables Vol C Tables 4.2.6.8 and 6.1.1.4'
N N 0.0311 0.0180 'International Tables Vol C Tables 4.2.6.8 and 6.1.1.4'
O O 0.0492 0.0322 'International Tables Vol C Tables 4.2.6.8 and 6.1.1.4'
Eu Eu -8.9294 11.1857 'International Tables Vol C Tables 4.2.6.8 and 6.1.1.4'

loop_
_geom_angle_atom_site_label_1
_geom_angle_atom_site_label_2
_geom_angle_atom_site_label_3
_geom_angle
N11 Eu1 N3 84.41(11)
N11 Eu1 N15 106.76(11)
N3 Eu1 N15 146.08(11)
N11 Eu1 N5 85.16(11)
N3 Eu1 N5 70.56(11)
N15 Eu1 N5 140.75(11)
N11 Eu1 N1 142.96(11)
N3 Eu1 N1 69.25(11)
N15 Eu1 N1 84.46(11)
N5 Eu1 N1 108.60(11)
N11 Eu1 N7 144.70(11)
N3 Eu1 N7 107.61(11)
N15 Eu1 N7 81.93(11)
N5 Eu1 N7 68.93(11)
N1 Eu1 N7 70.63(10)
N11 Eu1 N9 70.33(10)
N3 Eu1 N9 82.28(10)
N15 Eu1 N9 72.23(11)
N5 Eu1 N9 145.06(11)
N1 Eu1 N9 80.41(10)
N7 Eu1 N9 142.76(10)
N11 Eu1 N13 72.62(12)
N3 Eu1 N13 142.95(11)
N15 Eu1 N13 70.08(11)
N5 Eu1 N13 78.72(11)
N1 Eu1 N13 142.67(11)
N7 Eu1 N13 78.92(11)
N9 Eu1 N13 115.04(10)
C6 N16 C4 127.0(4)
C42 N2 C35 122.6(3)
C58 N7 C27 107.7(3)
C58 N7 Eu1 122.4(2)
C27 N7 Eu1 123.0(2)
C27 N6 C51 122.5(3)
N9 C5 N10 124.3(4)
N9 C5 C1 122.5(4)
N10 C5 C1 113.2(4)
C26 N11 C19 107.8(4)
C26 N11 Eu1 118.2(3)
C19 N11 Eu1 117.6(3)
N8 C34 N1 128.3(3)
N8 C34 C36 121.4(3)
N1 C34 C36 110.3(3)
C34 N8 C58 123.4(3)
C4 N9 C5 115.8(3)
C4 N9 Eu1 121.9(2)
C5 N9 Eu1 122.2(2)
C7 N14 C14 130.2(4)
C43 N4 C50 123.6(3)
C26 N10 C5 124.0(4)
N10 C26 N11 129.0(4)
N10 C26 C25 121.0(4)
N11 C26 C25 109.9(4)
C19 N12 C18 128.0(4)
C14 N13 C18 117.4(4)
C14 N13 Eu1 121.6(3)
C18 N13 Eu1 118.7(3)
N13 C14 C15 123.6(4)
N13 C14 N14 122.5(4)
C15 C14 N14 113.9(4)
N12 C19 N11 130.7(4)
N12 C19 C20 120.4(4)
N11 C19 C20 109.0(4)
N4 C43 N3 128.0(4)
N4 C43 C44 122.2(4)
N3 C43 C44 109.8(3)
N13 C18 N12 125.9(4)
N13 C18 C17 121.2(5)
N12 C18 C17 112.8(4)
N16 C6 N15 128.9(4)
N16 C6 C9 121.6(4)
N15 C6 C9 109.5(3)
N6 C27 N7 127.8(4)
N6 C27 C28 123.0(3)
N7 C27 C28 109.3(3)
C41 C36 C37 121.5(4)
C41 C36 C34 132.4(4)
C37 C36 C34 106.1(3)
C34 N1 C35 107.7(3)
C34 N1 Eu1 123.7(2)
C35 N1 Eu1 123.8(2)
C9 C10 C11 117.2(4)
C9 C10 H10 121.4
C11 C10 H10 121.4
C29 C28 C33 120.4(4)
C29 C28 C27 133.0(4)
C33 C28 C27 106.5(3)
C8 C13 C12 117.4(4)
C8 C13 H13 121.3
C12 C13 H13 121.3
C30 C29 C28 117.6(4)
C30 C29 H29 121.2
C28 C29 H29 121.2
C42 N3 C43 107.3(3)
C42 N3 Eu1 123.6(2)
C43 N3 Eu1 122.6(3)
C56 C57 C52 120.2(4)
C56 C57 C51 134.0(4)
C52 C57 C51 105.8(4)
N2 C35 N1 127.8(3)
N2 C35 C37 122.3(3)
N1 C35 C37 109.7(3)
N9 C4 C3 123.7(4)
N9 C4 N16 124.1(3)
C3 C4 N16 112.2(3)
C37 C38 C39 117.8(4)
C37 C38 H38 121.1
C39 C38 H38 121.1
N8 C58 N7 128.0(4)
N8 C58 C33 121.6(4)
N7 C58 C33 110.3(3)
N15 C7 N14 125.2(4)
N15 C7 C8 113.5(4)
N14 C7 C8 121.3(4)
N2 C42 N3 127.3(3)
N2 C42 C49 122.5(4)
N3 C42 C49 110.1(3)
C45 C44 C49 121.6(4)
C45 C44 C43 132.3(4)
C49 C44 C43 106.1(3)
N4 C50 N5 128.1(4)
N4 C50 C52 122.6(4)
N5 C50 C52 109.3(4)
N6 C51 N5 127.2(3)
N6 C51 C57 122.9(4)
N5 C51 C57 109.8(4)
C55 C56 C57 118.5(5)
C55 C56 H56 120.7
C57 C56 H56 120.7
C13 C8 C9 121.3(4)
C13 C8 C7 133.9(4)
C9 C8 C7 104.8(4)
C38 C37 C36 120.8(4)
C38 C37 C35 133.1(4)
C36 C37 C35 106.1(3)
C46 C45 C44 117.1(4)
C46 C45 H45 121.4
C44 C45 H45 121.4
C20 C25 C24 121.6(4)
C20 C25 C26 106.1(4)
C24 C25 C26 132.3(4)
C53 C52 C57 121.3(4)
C53 C52 C50 131.9(4)
C57 C52 C50 106.8(3)
C48 C49 C44 120.8(4)
C48 C49 C42 132.6(4)
C44 C49 C42 106.6(4)
C30 C31 C32 121.0(4)
C30 C31 H31 119.5
C32 C31 H31 119.5
C7 N15 C6 105.6(3)
C7 N15 Eu1 122.1(3)
C6 N15 Eu1 117.2(3)
C29 C30 C31 121.8(4)
C29 C30 H30 119.1
C31 C30 H30 119.1
C1 C2 C3 117.7(4)
C1 C2 H2 121.1
C3 C2 H2 121.1
C36 C41 C40 117.3(4)
C36 C41 H41 121.3
C40 C41 H41 121.3
C2 C1 C5 120.2(4)
C2 C1 H1 119.9
C5 C1 H1 119.9
C16 C15 C14 118.4(5)
C16 C15 H15 120.8
C14 C15 H15 120.8
C48 C47 C46 121.2(4)
C48 C47 H47 119.4
C46 C47 H47 119.4
C22 C23 C24 121.1(5)
C22 C23 H23 119.4
C24 C23 H23 119.4
C56 C55 C54 120.8(4)
C56 C55 H55 119.6
C54 C55 H55 119.6
C40 C39 C38 120.9(4)
C40 C39 H39 119.6
C38 C39 H39 119.6
C33 C32 C31 117.4(4)
C33 C32 H32 121.3
C31 C32 H32 121.3
C10 C9 C8 121.6(4)
C10 C9 C6 131.8(4)
C8 C9 C6 106.5(4)
C45 C46 C47 121.7(4)
C45 C46 H46 119.1
C47 C46 H46 119.1
C2 C3 C4 120.0(4)
C2 C3 H3 120.0
C4 C3 H3 120.0
C54 C53 C52 117.3(5)
C54 C53 H53 121.3
C52 C53 H53 121.3
C23 C22 C21 121.5(4)
C23 C22 H22 119.2
C21 C22 H22 119.2
C53 C54 C55 121.8(4)
C53 C54 H54 119.1
C55 C54 H54 119.1
C39 C40 C41 121.7(4)
C39 C40 H40 119.2
C41 C40 H40 119.2
C32 C33 C28 121.6(4)
C32 C33 C58 132.3(4)
C28 C33 C58 106.0(3)
C21 C20 C25 121.8(5)
C21 C20 C19 131.0(5)
C25 C20 C19 107.0(4)
C10 C11 C12 121.2(4)
C10 C11 H11 119.4
C12 C11 H11 119.4
C17 C16 C15 119.1(4)
C17 C16 H16 120.4
C15 C16 H16 120.4
C16 C17 C18 120.1(5)
C16 C17 H17 120.0
C18 C17 H17 120.0
C50 N5 C51 108.0(3)
C50 N5 Eu1 121.7(3)
C51 N5 Eu1 121.5(2)
C47 C48 C49 117.4(4)
C47 C48 H48 121.3
C49 C48 H48 121.3
C25 C24 C23 117.0(5)
C25 C24 H24 121.5
C23 C24 H24 121.5
C20 C21 C22 116.9(5)
C20 C21 H21 121.5
C22 C21 H21 121.5
C13 C12 C11 121.3(4)
C13 C12 H12 119.3
C11 C12 H12 119.3
C59 O1 H1A 109.5
O1 C59 H59A 109.5
O1 C59 H59B 109.5
H59A C59 H59B 109.5
O1 C59 H59C 109.5
H59A C59 H59C 109.5
H59B C59 H59C 109.5
C60 O2 H2A 109.5
O2 C60 H60A 109.5
O2 C60 H60B 109.5
H60A C60 H60B 109.5
O2 C60 H60C 109.5
H60A C60 H60C 109.5
H60B C60 H60C 109.5

loop_
_geom_bond_atom_site_label_1
_geom_bond_atom_site_label_2
_geom_bond_distance
Eu1 N11 2.409(3)
Eu1 N3 2.428(3)
Eu1 N15 2.439(3)
Eu1 N5 2.440(3)
Eu1 N1 2.441(3)
Eu1 N7 2.445(3)
Eu1 N9 2.650(3)
Eu1 N13 2.671(4)
N16 C6 1.283(5)
N16 C4 1.404(5)
N2 C42 1.332(5)
N2 C35 1.334(5)
N7 C58 1.368(5)
N7 C27 1.379(5)
N6 C27 1.332(5)
N6 C51 1.340(5)
C5 N9 1.365(5)
C5 N10 1.401(5)
C5 C1 1.405(6)
N11 C26 1.369(6)
N11 C19 1.386(5)
C34 N8 1.333(5)
C34 N1 1.366(5)
C34 C36 1.452(5)
N8 C58 1.339(5)
N9 C4 1.358(5)
N14 C7 1.341(5)
N14 C14 1.407(6)
N4 C43 1.325(5)
N4 C50 1.330(6)
N10 C26 1.303(6)
C26 C25 1.489(6)
N12 C19 1.295(6)
N12 C18 1.386(6)
N13 C14 1.338(6)
N13 C18 1.361(6)
C14 C15 1.395(6)
C19 C20 1.487(7)
C43 N3 1.383(5)
C43 C44 1.466(6)
C18 C17 1.396(6)
C6 N15 1.410(5)
C6 C9 1.478(6)
C27 C28 1.464(6)
C36 C41 1.385(6)
C36 C37 1.400(6)
N1 C35 1.368(5)
C10 C9 1.381(6)
C10 C11 1.382(7)
C10 H10 0.9300
C28 C29 1.391(6)
C28 C33 1.399(6)
C13 C8 1.378(7)
C13 C12 1.382(7)
C13 H13 0.9300
C29 C30 1.382(6)
C29 H29 0.9300
N3 C42 1.376(5)
C57 C56 1.392(6)
C57 C52 1.399(6)
C57 C51 1.457(6)
C35 C37 1.461(5)
C4 C3 1.386(6)
C38 C37 1.389(6)
C38 C39 1.391(6)
C38 H38 0.9300
C58 C33 1.456(5)
C7 N15 1.328(5)
C7 C8 1.473(6)
C42 C49 1.457(6)
C44 C45 1.384(6)
C44 C49 1.399(6)
C50 N5 1.367(5)
C50 C52 1.463(6)
C51 N5 1.376(5)
C56 C55 1.384(7)
C56 H56 0.9300
C8 C9 1.384(6)
C45 C46 1.381(7)
C45 H45 0.9300
C25 C20 1.380(7)
C25 C24 1.393(7)
C52 C53 1.396(6)
C49 C48 1.395(6)
C31 C30 1.386(7)
C31 C32 1.387(6)
C31 H31 0.9300
C30 H30 0.9300
C2 C1 1.373(6)
C2 C3 1.378(6)
C2 H2 0.9300
C41 C40 1.391(6)
C41 H41 0.9300
C1 H1 0.9300
C15 C16 1.373(8)
C15 H15 0.9300
C47 C48 1.380(7)
C47 C46 1.396(7)
C47 H47 0.9300
C23 C22 1.385(9)
C23 C24 1.394(7)
C23 H23 0.9300
C55 C54 1.388(8)
C55 H55 0.9300
C39 C40 1.390(7)
C39 H39 0.9300
C32 C33 1.386(6)
C32 H32 0.9300
C46 H46 0.9300
C3 H3 0.9300
C53 C54 1.384(7)
C53 H53 0.9300
C22 C21 1.401(8)
C22 H22 0.9300
C54 H54 0.9300
C40 H40 0.9300
C20 C21 1.379(6)
C11 C12 1.390(7)
C11 H11 0.9300
C16 C17 1.371(8)
C16 H16 0.9300
C17 H17 0.9300
C48 H48 0.9300
C24 H24 0.9300
C21 H21 0.9300
C12 H12 0.9300
O1 C59 1.477(9)
O1 H1A 0.8200
C59 H59A 0.9600
C59 H59B 0.9600
C59 H59C 0.9600
O2 C60 1.382(7)
O2 H2A 0.8200
C60 H60A 0.9600
C60 H60B 0.9600
C60 H60C 0.9600

loop_
_geom_torsion_atom_site_label_1
_geom_torsion_atom_site_label_2
_geom_torsion_atom_site_label_3
_geom_torsion_atom_site_label_4
_geom_torsion
N11 Eu1 N7 C58 149.1(3)
N3 Eu1 N7 C58 -105.2(3)
N15 Eu1 N7 C58 41.4(3)
N5 Eu1 N7 C58 -165.4(3)
N1 Eu1 N7 C58 -45.6(3)
N9 Eu1 N7 C58 -4.5(4)
N13 Eu1 N7 C58 112.5(3)
N11 Eu1 N7 C27 1.9(4)
N3 Eu1 N7 C27 107.6(3)
N15 Eu1 N7 C27 -105.8(3)
N5 Eu1 N7 C27 47.4(3)
N1 Eu1 N7 C27 167.2(3)
N9 Eu1 N7 C27 -151.7(3)
N13 Eu1 N7 C27 -34.7(3)
N3 Eu1 N11 C26 30.5(3)
N15 Eu1 N11 C26 -116.8(3)
N5 Eu1 N11 C26 101.4(3)
N1 Eu1 N11 C26 -13.4(4)
N7 Eu1 N11 C26 143.3(3)
N9 Eu1 N11 C26 -53.3(3)
N13 Eu1 N11 C26 -178.9(3)
N3 Eu1 N11 C19 -101.8(3)
N15 Eu1 N11 C19 110.9(3)
N5 Eu1 N11 C19 -30.9(3)
N1 Eu1 N11 C19 -145.7(3)
N7 Eu1 N11 C19 11.0(4)
N9 Eu1 N11 C19 174.4(3)
N13 Eu1 N11 C19 48.8(3)
N1 C34 N8 C58 -5.7(6)
C36 C34 N8 C58 171.1(4)
N10 C5 N9 C4 -180.0(4)
C1 C5 N9 C4 -0.5(6)
N10 C5 N9 Eu1 -2.3(5)
C1 C5 N9 Eu1 177.2(3)
N11 Eu1 N9 C4 -148.8(3)
N3 Eu1 N9 C4 124.4(3)
N15 Eu1 N9 C4 -32.9(3)
N5 Eu1 N9 C4 163.1(3)
N1 Eu1 N9 C4 54.3(3)
N7 Eu1 N9 C4 15.4(4)
N13 Eu1 N9 C4 -89.9(3)
N11 Eu1 N9 C5 33.7(3)
N3 Eu1 N9 C5 -53.1(3)
N15 Eu1 N9 C5 149.5(3)
N5 Eu1 N9 C5 -14.4(4)
N1 Eu1 N9 C5 -123.3(3)
N7 Eu1 N9 C5 -162.2(3)
N13 Eu1 N9 C5 92.5(3)
N9 C5 N10 C26 -31.6(6)
C1 C5 N10 C26 148.9(4)
C5 N10 C26 N11 6.0(7)
C5 N10 C26 C25 -170.9(4)
C19 N11 C26 N10 -172.3(4)
Eu1 N11 C26 N10 51.3(5)
C19 N11 C26 C25 4.9(4)
Eu1 N11 C26 C25 -131.6(3)
N11 Eu1 N13 C14 157.5(3)
N3 Eu1 N13 C14 -148.3(3)
N15 Eu1 N13 C14 41.7(3)
N5 Eu1 N13 C14 -114.1(3)
N1 Eu1 N13 C14 -8.2(4)
N7 Eu1 N13 C14 -43.7(3)
N9 Eu1 N13 C14 99.8(3)
N11 Eu1 N13 C18 -40.3(3)
N3 Eu1 N13 C18 14.0(4)
N15 Eu1 N13 C18 -156.1(3)
N5 Eu1 N13 C18 48.1(3)
N1 Eu1 N13 C18 154.1(3)
N7 Eu1 N13 C18 118.6(3)
N9 Eu1 N13 C18 -97.9(3)
C18 N13 C14 C15 -4.9(6)
Eu1 N13 C14 C15 157.5(3)
C18 N13 C14 N14 177.0(4)
Eu1 N13 C14 N14 -20.5(5)
C7 N14 C14 N13 -17.7(7)
C7 N14 C14 C15 164.1(4)
C18 N12 C19 N11 -1.2(7)
C18 N12 C19 C20 -179.9(4)
C26 N11 C19 N12 178.2(4)
Eu1 N11 C19 N12 -45.0(6)
C26 N11 C19 C20 -3.0(4)
Eu1 N11 C19 C20 133.8(3)
C50 N4 C43 N3 4.5(6)
C50 N4 C43 C44 -174.3(4)
C14 N13 C18 N12 -177.2(4)
Eu1 N13 C18 N12 19.9(5)
C14 N13 C18 C17 4.4(6)
Eu1 N13 C18 C17 -158.6(3)
C19 N12 C18 N13 13.4(7)
C19 N12 C18 C17 -168.0(4)
C4 N16 C6 N15 -9.1(7)
C4 N16 C6 C9 168.8(4)
C51 N6 C27 N7 -6.1(6)
C51 N6 C27 C28 173.2(4)
C58 N7 C27 N6 175.8(4)
Eu1 N7 C27 N6 -32.9(5)
C58 N7 C27 C28 -3.6(4)
Eu1 N7 C27 C28 147.7(3)
N8 C34 C36 C41 3.7(7)
N1 C34 C36 C41 -179.0(4)
N8 C34 C36 C37 -174.9(4)
N1 C34 C36 C37 2.5(4)
N8 C34 N1 C35 173.1(4)
C36 C34 N1 C35 -4.0(4)
N8 C34 N1 Eu1 -30.7(5)
C36 C34 N1 Eu1 152.2(3)
N11 Eu1 N1 C34 -150.6(3)
N3 Eu1 N1 C34 161.9(3)
N15 Eu1 N1 C34 -39.9(3)
N5 Eu1 N1 C34 102.1(3)
N7 Eu1 N1 C34 43.4(3)
N9 Eu1 N1 C34 -112.8(3)
N13 Eu1 N1 C34 6.3(4)
N11 Eu1 N1 C35 1.8(4)
N3 Eu1 N1 C35 -45.7(3)
N15 Eu1 N1 C35 112.5(3)
N5 Eu1 N1 C35 -105.5(3)
N7 Eu1 N1 C35 -164.2(3)
N9 Eu1 N1 C35 39.6(3)
N13 Eu1 N1 C35 158.7(3)
N6 C27 C28 C29 3.2(7)
N7 C27 C28 C29 -177.4(4)
N6 C27 C28 C33 -178.3(4)
N7 C27 C28 C33 1.1(4)
C33 C28 C29 C30 -3.1(6)
C27 C28 C29 C30 175.2(4)
N4 C43 N3 C42 -174.6(4)
C44 C43 N3 C42 4.3(4)
N4 C43 N3 Eu1 33.0(5)
C44 C43 N3 Eu1 -148.0(3)
N11 Eu1 N3 C42 -106.3(3)
N15 Eu1 N3 C42 5.7(4)
N5 Eu1 N3 C42 166.9(3)
N1 Eu1 N3 C42 47.2(3)
N7 Eu1 N3 C42 107.7(3)
N9 Eu1 N3 C42 -35.4(3)
N13 Eu1 N3 C42 -157.4(3)
N11 Eu1 N3 C43 41.6(3)
N15 Eu1 N3 C43 153.5(3)
N5 Eu1 N3 C43 -45.3(3)
N1 Eu1 N3 C43 -165.0(3)
N7 Eu1 N3 C43 -104.5(3)
N9 Eu1 N3 C43 112.4(3)
N13 Eu1 N3 C43 -9.5(4)
C42 N2 C35 N1 7.1(6)
C42 N2 C35 C37 -167.8(4)
C34 N1 C35 N2 -171.5(4)
Eu1 N1 C35 N2 32.4(5)
C34 N1 C35 C37 3.9(4)
Eu1 N1 C35 C37 -152.2(2)
C5 N9 C4 C3 0.3(6)
Eu1 N9 C4 C3 -177.4(3)
C5 N9 C4 N16 -179.4(4)
Eu1 N9 C4 N16 2.9(5)
C6 N16 C4 N9 32.3(6)
C6 N16 C4 C3 -147.4(4)
C34 N8 C58 N7 2.3(6)
C34 N8 C58 C33 -174.0(4)
C27 N7 C58 N8 -172.1(4)
Eu1 N7 C58 N8 36.4(5)
C27 N7 C58 C33 4.6(4)
Eu1 N7 C58 C33 -146.9(3)
C14 N14 C7 N15 7.5(7)
C14 N14 C7 C8 -173.1(4)
C35 N2 C42 N3 -5.3(6)
C35 N2 C42 C49 170.7(4)
C43 N3 C42 N2 172.1(4)
Eu1 N3 C42 N2 -35.9(5)
C43 N3 C42 C49 -4.3(4)
Eu1 N3 C42 C49 147.7(3)
N4 C43 C44 C45 -3.2(7)
N3 C43 C44 C45 177.8(4)
N4 C43 C44 C49 176.3(4)
N3 C43 C44 C49 -2.7(4)
C43 N4 C50 N5 -1.9(6)
C43 N4 C50 C52 176.8(4)
C27 N6 C51 N5 1.1(6)
C27 N6 C51 C57 -174.5(4)
C56 C57 C51 N6 -11.5(7)
C52 C57 C51 N6 171.0(4)
C56 C57 C51 N5 172.2(4)
C52 C57 C51 N5 -5.3(4)
C52 C57 C56 C55 -1.0(6)
C51 C57 C56 C55 -178.2(4)
C12 C13 C8 C9 -0.9(7)
C12 C13 C8 C7 -177.5(5)
N15 C7 C8 C13 178.0(5)
N14 C7 C8 C13 -1.5(8)
N15 C7 C8 C9 1.0(5)
N14 C7 C8 C9 -178.5(4)
C39 C38 C37 C36 1.0(6)
C39 C38 C37 C35 179.2(4)
C41 C36 C37 C38 -0.1(6)
C34 C36 C37 C38 178.6(4)
C41 C36 C37 C35 -178.8(4)
C34 C36 C37 C35 -0.1(4)
N2 C35 C37 C38 -5.1(7)
N1 C35 C37 C38 179.2(4)
N2 C35 C37 C36 173.3(3)
N1 C35 C37 C36 -2.4(4)
C49 C44 C45 C46 0.5(6)
C43 C44 C45 C46 179.9(4)
N10 C26 C25 C20 172.4(4)
N11 C26 C25 C20 -5.0(5)
N10 C26 C25 C24 -8.4(7)
N11 C26 C25 C24 174.1(4)
C56 C57 C52 C53 3.3(6)
C51 C57 C52 C53 -178.8(4)
C56 C57 C52 C50 -175.1(4)
C51 C57 C52 C50 2.8(4)
N4 C50 C52 C53 3.3(7)
N5 C50 C52 C53 -177.7(4)
N4 C50 C52 C57 -178.5(4)
N5 C50 C52 C57 0.5(4)
C45 C44 C49 C48 0.4(6)
C43 C44 C49 C48 -179.1(4)
C45 C44 C49 C42 179.6(4)
C43 C44 C49 C42 0.0(4)
N2 C42 C49 C48 5.1(7)
N3 C42 C49 C48 -178.3(4)
N2 C42 C49 C44 -174.0(4)
N3 C42 C49 C44 2.6(4)
N14 C7 N15 C6 -179.0(4)
C8 C7 N15 C6 1.6(5)
N14 C7 N15 Eu1 43.7(5)
C8 C7 N15 Eu1 -135.8(3)
N16 C6 N15 C7 174.7(4)
C9 C6 N15 C7 -3.4(4)
N16 C6 N15 Eu1 -45.6(5)
C9 C6 N15 Eu1 136.4(3)
N11 Eu1 N15 C7 -115.6(3)
N3 Eu1 N15 C7 139.0(3)
N5 Eu1 N15 C7 -12.3(4)
N1 Eu1 N15 C7 100.5(3)
N7 Eu1 N15 C7 29.3(3)
N9 Eu1 N15 C7 -177.9(3)
N13 Eu1 N15 C7 -51.8(3)
N11 Eu1 N15 C6 111.6(3)
N3 Eu1 N15 C6 6.2(4)
N5 Eu1 N15 C6 -145.1(3)
N1 Eu1 N15 C6 -32.3(3)
N7 Eu1 N15 C6 -103.5(3)
N9 Eu1 N15 C6 49.4(3)
N13 Eu1 N15 C6 175.4(3)
C28 C29 C30 C31 1.1(7)
C32 C31 C30 C29 1.6(7)
C37 C36 C41 C40 -0.8(6)
C34 C36 C41 C40 -179.1(4)
C3 C2 C1 C5 -1.7(7)
N9 C5 C1 C2 1.3(6)
N10 C5 C1 C2 -179.2(4)
N13 C14 C15 C16 2.5(7)
N14 C14 C15 C16 -179.3(4)
C57 C56 C55 C54 -1.9(7)
C37 C38 C39 C40 -1.0(7)
C30 C31 C32 C33 -2.2(7)
C11 C10 C9 C8 -0.2(7)
C11 C10 C9 C6 -179.4(4)
C13 C8 C9 C10 0.3(7)
C7 C8 C9 C10 177.7(4)
C13 C8 C9 C6 179.6(4)
C7 C8 C9 C6 -2.9(4)
N16 C6 C9 C10 5.1(7)
N15 C6 C9 C10 -176.7(4)
N16 C6 C9 C8 -174.2(4)
N15 C6 C9 C8 4.1(5)
C44 C45 C46 C47 -0.2(7)
C48 C47 C46 C45 -1.1(7)
C1 C2 C3 C4 1.5(7)
N9 C4 C3 C2 -0.8(7)
N16 C4 C3 C2 178.9(4)
C57 C52 C53 C54 -2.6(6)
C50 C52 C53 C54 175.4(4)
C24 C23 C22 C21 0.6(8)
C52 C53 C54 C55 -0.3(7)
C56 C55 C54 C53 2.6(7)
C38 C39 C40 C41 0.1(8)
C36 C41 C40 C39 0.8(7)
C31 C32 C33 C28 0.1(6)
C31 C32 C33 C58 -177.0(4)
C29 C28 C33 C32 2.6(6)
C27 C28 C33 C32 -176.1(4)
C29 C28 C33 C58 -179.6(4)
C27 C28 C33 C58 1.6(4)
N8 C58 C33 C32 -9.6(7)
N7 C58 C33 C32 173.5(4)
N8 C58 C33 C28 173.0(4)
N7 C58 C33 C28 -3.9(4)
C24 C25 C20 C21 -0.1(7)
C26 C25 C20 C21 179.1(4)
C24 C25 C20 C19 -176.3(4)
C26 C25 C20 C19 3.0(4)
N12 C19 C20 C21 3.2(7)
N11 C19 C20 C21 -175.8(5)
N12 C19 C20 C25 178.8(4)
N11 C19 C20 C25 -0.2(5)
C9 C10 C11 C12 0.9(7)
C14 C15 C16 C17 0.5(7)
C15 C16 C17 C18 -0.9(7)
N13 C18 C17 C16 -1.6(7)
N12 C18 C17 C16 179.8(4)
N4 C50 N5 C51 175.1(4)
C52 C50 N5 C51 -3.8(4)
N4 C50 N5 Eu1 -37.3(5)
C52 C50 N5 Eu1 143.8(3)
N6 C51 N5 C50 -170.4(4)
C57 C51 N5 C50 5.6(4)
N6 C51 N5 Eu1 41.9(5)
C57 C51 N5 Eu1 -142.1(3)
N11 Eu1 N5 C50 -38.7(3)
N3 Eu1 N5 C50 47.0(3)
N15 Eu1 N5 C50 -149.5(3)
N1 Eu1 N5 C50 106.0(3)
N7 Eu1 N5 C50 165.7(3)
N9 Eu1 N5 C50 6.0(4)
N13 Eu1 N5 C50 -112.0(3)
N11 Eu1 N5 C51 104.6(3)
N3 Eu1 N5 C51 -169.6(3)
N15 Eu1 N5 C51 -6.1(4)
N1 Eu1 N5 C51 -110.7(3)
N7 Eu1 N5 C51 -51.0(3)
N9 Eu1 N5 C51 149.3(3)
N13 Eu1 N5 C51 31.4(3)
C46 C47 C48 C49 2.0(7)
C44 C49 C48 C47 -1.7(6)
C42 C49 C48 C47 179.4(4)
C20 C25 C24 C23 1.0(7)
C26 C25 C24 C23 -178.1(4)
C22 C23 C24 C25 -1.2(7)
C25 C20 C21 C22 -0.5(7)
C19 C20 C21 C22 174.6(4)
C23 C22 C21 C20 0.3(7)
C8 C13 C12 C11 1.7(8)
C10 C11 C12 C13 -1.7(8)
